data_7206670
loop_
_publ_author_name
'Song, Yu-mei'
'Huang, Hai-xiao'
'Sun, Gong-ming'
'Liao, Zhen-wei'
'Luo, Ming-biao'
'Liu, Shu-juan'
'Luo, Feng'

_publ_section_title
;
 Multi-functional magnetic, ferroelectric, and fluorescent homochiral
 lanthanide (Ln)--camphorate compounds built on helical {Ln--O}n inorganic
 substructures
;
_journal_issue 22
_journal_name_full CrystEngComm
_journal_page_first 6827
_journal_paper_doi 10.1039/c1ce05604b
_journal_volume 13
_journal_year 2011
_chemical_absolute_configuration 0
_chemical_formula_sum 'C12 H19 Eu O7'
_chemical_formula_weight 427.23
_chemical_name_systematic
;
?
;
_space_group_IT_number 170
_symmetry_cell_setting hexagonal
_symmetry_space_group_name_Hall 'P 65'
_symmetry_space_group_name_H-M 'P 65'
_atom_sites_solution_hydrogens geom
_atom_sites_solution_primary direct
_atom_sites_solution_secondary difmap
_audit_creation_method SHELXL-97
_cell_angle_alpha 90.00
_cell_angle_beta 90.00
_cell_angle_gamma 120.00
_cell_formula_units_Z 6
_cell_length_a 10.94450(10)
_cell_length_b 10.94450(10)
_cell_length_c 21.1465(5)
_cell_measurement_reflns_used 9657
_cell_measurement_temperature 296(2)
_cell_measurement_theta_max 27.49
_cell_measurement_theta_min 2.89
_cell_volume 2193.62(6)
_computing_cell_refinement 'Bruker SMART'
_computing_data_collection 'Bruker SMART'
_computing_data_reduction 'Bruker SAINT'
_computing_molecular_graphics 'Bruker SHELXTL'
_computing_publication_material 'Bruker SHELXTL'
_computing_structure_refinement 'SHELXL-97 (Sheldrick, 1997)'
_computing_structure_solution 'SHELXS-97 (Sheldrick, 1990)'
_diffrn_ambient_temperature 296(2)
_diffrn_measured_fraction_theta_full 1.000
_diffrn_measured_fraction_theta_max 1.000
_diffrn_measurement_device_type 'CCD area detector'
_diffrn_measurement_method 'phi and omega scans'
_diffrn_radiation_monochromator graphite
_diffrn_radiation_source 'fine-focus sealed tube'
_diffrn_radiation_type MoK\a
_diffrn_radiation_wavelength 0.71073
_diffrn_reflns_av_R_equivalents 0.0238
_diffrn_reflns_av_sigmaI/netI 0.0261
_diffrn_reflns_limit_h_max 8
_diffrn_reflns_limit_h_min -13
_diffrn_reflns_limit_k_max 11
_diffrn_reflns_limit_k_min -11
_diffrn_reflns_limit_l_max 25
_diffrn_reflns_limit_l_min -20
_diffrn_reflns_number 10480
_diffrn_reflns_theta_full 24.99
_diffrn_reflns_theta_max 24.99
_diffrn_reflns_theta_min 2.15
_exptl_absorpt_coefficient_mu 4.315
_exptl_absorpt_correction_T_max 0.4790
_exptl_absorpt_correction_T_min 0.4369
_exptl_absorpt_correction_type multi-scan
_exptl_absorpt_process_details
;
Higashi, T. . Program for Absorption Correction.

Rigaku Corporation, Tokyo, Japan.

;
_exptl_crystal_colour Colorless
_exptl_crystal_density_diffrn 1.940
_exptl_crystal_density_method 'not measured'
_exptl_crystal_description Block
_exptl_crystal_F_000 1260
_exptl_crystal_size_max 0.23
_exptl_crystal_size_mid 0.23
_exptl_crystal_size_min 0.20
_refine_diff_density_max 0.435
_refine_diff_density_min -0.404
_refine_diff_density_rms 0.069
_refine_ls_abs_structure_details 'Flack H D (1983), Acta Cryst. A39, 876-881'
_refine_ls_abs_structure_Flack 0.008(16)
_refine_ls_extinction_method none
_refine_ls_goodness_of_fit_ref 1.104
_refine_ls_hydrogen_treatment mixed
_refine_ls_matrix_type full
_refine_ls_number_parameters 197
_refine_ls_number_reflns 2241
_refine_ls_number_restraints 4
_refine_ls_restrained_S_all 1.103
_refine_ls_R_factor_all 0.0193
_refine_ls_R_factor_gt 0.0185
_refine_ls_shift/su_max 0.000
_refine_ls_shift/su_mean 0.000
_refine_ls_structure_factor_coef Fsqd
_refine_ls_weighting_details 'calc w=1/[\s^2^(Fo^2^)+(0.0152P)^2^+1.6038P] where P=(Fo^2^+2Fc^2^)/3'
_refine_ls_weighting_scheme calc
_refine_ls_wR_factor_gt 0.0418
_refine_ls_wR_factor_ref 0.0424
_reflns_number_gt 2197
_reflns_number_total 2241
_reflns_threshold_expression >2sigma(I)
_cod_data_source_file c1ce05604b.txt
_cod_data_source_block 3
_cod_depositor_comments
;
The following automatic conversions were performed:

'_symmetry_cell_setting' value 'Hexagonal' changed to 'hexagonal'
according to /home/saulius/struct/CIF-dictionaries/cif_core.dic
dictionary named 'cif_core.dic' version 2.4.1 from
2010-06-29.

'_exptl_absorpt_correction_type' value 'Multi-scan'
changed to 'multi-scan' according to
/home/saulius/struct/CIF-dictionaries/cif_core.dic dictionary named
'cif_core.dic' version 2.4.1 from 2010-06-29.

Automatic conversion script
Id: cif_fix_values 1715 2011-07-08 13:25:40Z adriana 
;
_cod_original_sg_symbol_H-M P6(5)
_cod_database_code 7206670

loop_
_symmetry_equiv_pos_as_xyz
'x, y, z'
'-y, x-y, z+2/3'
'-x+y, -x, z+1/3'
'-x, -y, z+1/2'
'y, -x+y, z+1/6'
'x-y, x, z+5/6'

loop_
_atom_site_label
_atom_site_type_symbol
_atom_site_fract_x
_atom_site_fract_y
_atom_site_fract_z
_atom_site_U_iso_or_equiv
_atom_site_adp_type
_atom_site_occupancy
_atom_site_symmetry_multiplicity
_atom_site_calc_flag
_atom_site_refinement_flags
C1 C -0.0760(5) -0.0449(6) 0.2478(3) 0.0317(12) Uani 1 1 d .
C2 C -0.1260(6) 0.0387(7) 0.2112(3) 0.0488(15) Uani 1 1 d .
H12A H -0.2074 -0.0241 0.1867 0.073 Uiso 1 1 calc R
H12B H -0.0523 0.1028 0.1834 0.073 Uiso 1 1 calc R
H12C H -0.1503 0.0911 0.2399 0.073 Uiso 1 1 calc R
C3 C 0.3628(5) 0.0729(5) 0.3081(2) 0.0293(12) Uani 1 1 d .
C4 C 0.5047(5) 0.1454(5) 0.3421(2) 0.0295(11) Uani 1 1 d .
C5 C 0.6306(5) 0.1767(6) 0.3018(3) 0.0490(16) Uani 1 1 d .
H5A H 0.6084 0.1741 0.2573 0.059 Uiso 1 1 calc R
H5B H 0.6612 0.1088 0.3098 0.059 Uiso 1 1 calc R
C6 C 0.7460(5) 0.3265(6) 0.3217(4) 0.0564(16) Uani 1 1 d .
H6A H 0.8348 0.3289 0.3285 0.068 Uiso 1 1 calc R
H6B H 0.7594 0.3939 0.2888 0.068 Uiso 1 1 calc R
C7 C 0.5330(5) 0.2863(5) 0.3735(3) 0.0373(13) Uani 1 1 d .
C8 C 0.4931(7) 0.3702(6) 0.3287(5) 0.068(2) Uani 1 1 d .
H8A H 0.3949 0.3150 0.3181 0.102 Uiso 1 1 calc R
H8B H 0.5488 0.3925 0.2909 0.102 Uiso 1 1 calc R
H8C H 0.5107 0.4560 0.3490 0.102 Uiso 1 1 calc R
C9 C 0.4509(7) 0.2613(8) 0.4351(4) 0.079(3) Uani 1 1 d .
H9A H 0.4774 0.3503 0.4546 0.118 Uiso 1 1 calc R
H9B H 0.4720 0.2054 0.4631 0.118 Uiso 1 1 calc R
H9C H 0.3516 0.2125 0.4261 0.118 Uiso 1 1 calc R
C10 C 0.6972(5) 0.3635(5) 0.3828(2) 0.0296(11) Uani 1 1 d .
C11 C 0.7375(8) 0.3027(6) 0.4392(3) 0.063(2) Uani 1 1 d .
H11A H 0.8381 0.3533 0.4443 0.094 Uiso 1 1 calc R
H11B H 0.7057 0.2048 0.4317 0.094 Uiso 1 1 calc R
H11C H 0.6938 0.3119 0.4769 0.094 Uiso 1 1 calc R
C12 C 0.7548(5) 0.5198(5) 0.3956(3) 0.0370(13) Uani 1 1 d .
Eu1 Eu 0.22452(2) 0.03238(2) 0.15862(2) 0.02265(7) Uani 1 1 d .
H1M H 0.513(4) 0.101(4) 0.385(2) 0.023(12) Uiso 1 1 d .
H1W H 0.220(7) -0.086(6) 0.0236(15) 0.10(3) Uiso 1 1 d D
H2W H 0.191(5) -0.1777(17) 0.065(3) 0.05(2) Uiso 1 1 d D
O1 O 0.8212(4) 0.6077(4) 0.3519(2) 0.0552(12) Uani 1 1 d .
O2 O 0.0494(4) -0.0210(4) 0.24006(19) 0.0309(8) Uani 1 1 d .
O3 O 0.2469(5) -0.0899(4) 0.0609(2) 0.0489(11) Uani 1 1 d D
O4 O 0.3607(4) 0.0840(4) 0.24944(19) 0.0422(9) Uani 1 1 d .
O5 O 0.2544(4) 0.0047(4) 0.34181(18) 0.0374(9) Uani 1 1 d .
O6 O 0.7353(5) 0.5546(4) 0.4477(2) 0.0520(11) Uani 1 1 d .
O7 O -0.1557(4) -0.1354(4) 0.28744(19) 0.0425(10) Uani 1 1 d .

loop_
_atom_site_aniso_label
_atom_site_aniso_U_11
_atom_site_aniso_U_22
_atom_site_aniso_U_33
_atom_site_aniso_U_23
_atom_site_aniso_U_13
_atom_site_aniso_U_12
C1 0.031(3) 0.040(3) 0.026(3) 0.003(2) 0.002(2) 0.019(2)
C2 0.053(4) 0.065(4) 0.046(4) 0.006(3) 0.001(3) 0.044(3)
C3 0.034(3) 0.021(2) 0.032(3) -0.005(2) -0.004(2) 0.013(2)
C4 0.026(3) 0.027(3) 0.033(3) -0.009(2) -0.008(2) 0.011(2)
C5 0.029(3) 0.054(4) 0.060(4) -0.017(3) 0.001(3) 0.017(3)
C6 0.035(3) 0.059(4) 0.062(4) -0.004(4) 0.013(3) 0.013(3)
C7 0.029(3) 0.031(3) 0.042(3) -0.013(2) -0.003(2) 0.007(2)
C8 0.063(4) 0.034(3) 0.111(6) -0.017(4) -0.047(5) 0.027(3)
C9 0.056(4) 0.067(5) 0.072(6) -0.042(4) 0.019(4) -0.001(4)
C10 0.023(3) 0.027(3) 0.032(3) -0.003(2) -0.004(2) 0.008(2)
C11 0.081(5) 0.039(3) 0.070(5) 0.000(3) -0.026(4) 0.031(4)
C12 0.028(3) 0.032(3) 0.037(4) 0.000(3) -0.011(2) 0.006(2)
Eu1 0.02435(12) 0.02193(12) 0.02313(11) 0.00153(11) 0.00043(10) 0.01266(10)
O1 0.033(2) 0.032(2) 0.073(3) 0.021(2) -0.001(2) -0.0039(18)
O2 0.030(2) 0.035(2) 0.0309(19) 0.0035(14) 0.0047(16) 0.0188(15)
O3 0.078(3) 0.052(3) 0.033(3) -0.0019(19) -0.001(2) 0.045(3)
O4 0.041(2) 0.048(2) 0.029(2) -0.0005(18) -0.0076(17) 0.0162(18)
O5 0.0263(18) 0.0332(19) 0.034(2) -0.0029(15) 0.0015(15) 0.0012(16)
O6 0.068(3) 0.036(2) 0.044(3) -0.0158(19) -0.017(2) 0.021(2)
O7 0.031(2) 0.059(3) 0.041(3) 0.015(2) 0.0083(17) 0.0246(19)

loop_
_atom_type_symbol
_atom_type_description
_atom_type_scat_dispersion_real
_atom_type_scat_dispersion_imag
_atom_type_scat_source
C C 0.0033 0.0016 'International Tables Vol C Tables 4.2.6.8 and 6.1.1.4'
H H 0.0000 0.0000 'International Tables Vol C Tables 4.2.6.8 and 6.1.1.4'
O O 0.0106 0.0060 'International Tables Vol C Tables 4.2.6.8 and 6.1.1.4'
Eu Eu -0.1578 3.6682 'International Tables Vol C Tables 4.2.6.8 and 6.1.1.4'

loop_
_geom_angle_atom_site_label_1
_geom_angle_atom_site_label_2
_geom_angle_atom_site_label_3
_geom_angle
_geom_angle_site_symmetry_1
_geom_angle_site_symmetry_3
O7 C1 O2 120.0(5) . .
O7 C1 C2 120.4(5) . .
O2 C1 C2 119.6(5) . .
O7 C1 Eu1 60.4(3) . 5
O2 C1 Eu1 59.6(3) . 5
C2 C1 Eu1 176.1(4) . 5
O4 C3 O5 124.3(5) . .
O4 C3 C4 118.8(4) . .
O5 C3 C4 116.9(4) . .
C5 C4 C3 115.5(4) . .
C5 C4 C7 108.0(4) . .
C3 C4 C7 111.3(4) . .
C4 C5 C6 104.9(5) . .
C10 C6 C5 107.6(4) . .
C9 C7 C8 108.5(6) . .
C9 C7 C4 112.2(5) . .
C8 C7 C4 110.7(5) . .
C9 C7 C10 113.8(5) . .
C8 C7 C10 110.4(4) . .
C4 C7 C10 101.1(4) . .
C12 C10 C6 116.4(4) . .
C12 C10 C11 107.6(4) . .
C6 C10 C11 109.2(5) . .
C12 C10 C7 110.3(4) . .
C6 C10 C7 102.1(4) . .
C11 C10 C7 111.3(5) . .
O6 C12 O1 123.0(5) . .
O6 C12 C10 118.2(5) . .
O1 C12 C10 118.8(5) . .
O4 Eu1 O1 75.49(14) . 6_544
O4 Eu1 O6 81.19(15) . 2_654
O1 Eu1 O6 108.06(15) 6_544 2_654
O4 Eu1 O5 84.00(14) . 6_554
O1 Eu1 O5 157.14(15) 6_544 6_554
O6 Eu1 O5 78.06(14) 2_654 6_554
O4 Eu1 O2 78.73(13) . .
O1 Eu1 O2 86.95(14) 6_544 .
O6 Eu1 O2 150.95(14) 2_654 .
O5 Eu1 O2 79.15(13) 6_554 .
O4 Eu1 O2 159.91(13) . 6_554
O1 Eu1 O2 122.63(13) 6_544 6_554
O6 Eu1 O2 99.17(14) 2_654 6_554
O5 Eu1 O2 76.49(13) 6_554 6_554
O2 Eu1 O2 92.75(9) . 6_554
O4 Eu1 O3 125.60(14) . .
O1 Eu1 O3 69.11(15) 6_544 .
O6 Eu1 O3 72.55(15) 2_654 .
O5 Eu1 O3 132.75(13) 6_554 .
O2 Eu1 O3 136.49(14) . .
O2 Eu1 O3 72.75(13) 6_554 .
O4 Eu1 O7 137.87(13) . 6_554
O1 Eu1 O7 76.26(13) 6_544 6_554
O6 Eu1 O7 137.66(14) 2_654 6_554
O5 Eu1 O7 114.61(14) 6_554 6_554
O2 Eu1 O7 69.16(13) . 6_554
O2 Eu1 O7 50.94(11) 6_554 6_554
O3 Eu1 O7 70.09(14) . 6_554
O4 Eu1 C1 158.03(14) . 6_554
O1 Eu1 C1 99.69(14) 6_544 6_554
O6 Eu1 C1 120.32(16) 2_654 6_554
O5 Eu1 C1 95.58(14) 6_554 6_554
O2 Eu1 C1 79.62(14) . 6_554
O2 Eu1 C1 25.65(11) 6_554 6_554
O3 Eu1 C1 69.89(16) . 6_554
O7 Eu1 C1 25.30(12) 6_554 6_554
O4 Eu1 Eu1 140.86(9) . 6_554
O1 Eu1 Eu1 136.42(11) 6_544 6_554
O6 Eu1 Eu1 68.44(12) 2_654 6_554
O5 Eu1 Eu1 66.44(9) 6_554 6_554
O2 Eu1 Eu1 117.52(8) . 6_554
O2 Eu1 Eu1 31.09(7) 6_554 6_554
O3 Eu1 Eu1 68.66(10) . 6_554
O7 Eu1 Eu1 79.87(8) 6_554 6_554
C1 Eu1 Eu1 55.44(10) 6_554 6_554
O4 Eu1 Eu1 61.43(9) . 5
O1 Eu1 Eu1 56.92(12) 6_544 5
O6 Eu1 Eu1 141.69(12) 2_654 5
O5 Eu1 Eu1 104.32(9) 6_554 5
O2 Eu1 Eu1 32.78(8) . 5
O2 Eu1 Eu1 118.76(7) 6_554 5
O3 Eu1 Eu1 121.71(10) . 5
O7 Eu1 Eu1 77.03(9) 6_554 5
C1 Eu1 Eu1 97.72(11) 6_554 5
Eu1 Eu1 Eu1 148.277(2) 6_554 5
C12 O1 Eu1 144.5(4) . 5_665
C1 O2 Eu1 141.6(3) . .
C1 O2 Eu1 94.8(3) . 5
Eu1 O2 Eu1 116.14(11) . 5
C3 O4 Eu1 147.1(3) . .
C3 O5 Eu1 134.4(3) . 5
C12 O6 Eu1 131.7(4) . 3_665
C1 O7 Eu1 94.3(3) . 5

loop_
_geom_bond_atom_site_label_1
_geom_bond_atom_site_label_2
_geom_bond_distance
_geom_bond_site_symmetry_2
C1 O7 1.257(6) .
C1 O2 1.274(5) .
C1 C2 1.496(7) .
C1 Eu1 2.932(6) 5
C3 O4 1.247(6) .
C3 O5 1.260(6) .
C3 C4 1.526(7) .
C4 C5 1.506(7) .
C4 C7 1.562(7) .
C5 C6 1.545(8) .
C6 C10 1.529(8) .
C7 C9 1.526(9) .
C7 C8 1.528(9) .
C7 C10 1.569(7) .
C10 C12 1.522(7) .
C10 C11 1.534(8) .
C12 O6 1.219(7) .
C12 O1 1.269(6) .
Eu1 O4 2.321(4) .
Eu1 O1 2.322(3) 6_544
Eu1 O6 2.331(4) 2_654
Eu1 O5 2.331(3) 6_554
Eu1 O2 2.421(4) .
Eu1 O2 2.538(4) 6_554
Eu1 O3 2.540(4) .
Eu1 O7 2.557(3) 6_554
Eu1 C1 2.932(6) 6_554
Eu1 Eu1 4.20886(13) 6_554
Eu1 Eu1 4.20886(13) 5
O1 Eu1 2.322(3) 5_665
O2 Eu1 2.538(4) 5
O5 Eu1 2.331(3) 5
O6 Eu1 2.331(4) 3_665
O7 Eu1 2.557(3) 5

loop_
_geom_torsion_atom_site_label_1
_geom_torsion_atom_site_label_2
_geom_torsion_atom_site_label_3
_geom_torsion_atom_site_label_4
_geom_torsion
_geom_torsion_site_symmetry_1
_geom_torsion_site_symmetry_4
O4 C3 C4 C5 -22.4(7) . .
O5 C3 C4 C5 157.4(5) . .
O4 C3 C4 C7 101.1(5) . .
O5 C3 C4 C7 -79.1(6) . .
C3 C4 C5 C6 138.0(5) . .
C7 C4 C5 C6 12.8(6) . .
C4 C5 C6 C10 13.4(7) . .
C5 C4 C7 C9 -154.6(5) . .
C3 C4 C7 C9 77.7(6) . .
C5 C4 C7 C8 84.0(6) . .
C3 C4 C7 C8 -43.7(6) . .
C5 C4 C7 C10 -33.0(6) . .
C3 C4 C7 C10 -160.7(4) . .
C5 C6 C10 C12 -153.7(5) . .
C5 C6 C10 C11 84.3(6) . .
C5 C6 C10 C7 -33.6(6) . .
C9 C7 C10 C12 -75.6(6) . .
C8 C7 C10 C12 46.6(6) . .
C4 C7 C10 C12 163.9(4) . .
C9 C7 C10 C6 160.1(5) . .
C8 C7 C10 C6 -77.7(6) . .
C4 C7 C10 C6 39.6(5) . .
C9 C7 C10 C11 43.8(7) . .
C8 C7 C10 C11 166.0(5) . .
C4 C7 C10 C11 -76.8(6) . .
C6 C10 C12 O6 -169.5(5) . .
C11 C10 C12 O6 -46.7(7) . .
C7 C10 C12 O6 74.9(6) . .
C6 C10 C12 O1 10.3(7) . .
C11 C10 C12 O1 133.1(5) . .
C7 C10 C12 O1 -105.4(5) . .
O6 C12 O1 Eu1 56.0(10) . 5_665
C10 C12 O1 Eu1 -123.8(6) . 5_665
O7 C1 O2 Eu1 142.4(4) . .
C2 C1 O2 Eu1 -39.7(9) . .
Eu1 C1 O2 Eu1 144.7(6) 5 .
O7 C1 O2 Eu1 -2.3(6) . 5
C2 C1 O2 Eu1 175.6(5) . 5
O4 Eu1 O2 C1 166.1(6) . .
O1 Eu1 O2 C1 -118.1(6) 6_544 .
O6 Eu1 O2 C1 119.0(6) 2_654 .
O5 Eu1 O2 C1 80.2(6) 6_554 .
O2 Eu1 O2 C1 4.5(6) 6_554 .
O3 Eu1 O2 C1 -63.1(6) . .
O7 Eu1 O2 C1 -41.6(6) 6_554 .
C1 Eu1 O2 C1 -17.6(5) 6_554 .
Eu1 Eu1 O2 C1 24.2(6) 6_554 .
Eu1 Eu1 O2 C1 -140.1(7) 5 .
O4 Eu1 O2 Eu1 -53.75(16) . 5
O1 Eu1 O2 Eu1 22.05(17) 6_544 5
O6 Eu1 O2 Eu1 -100.9(3) 2_654 5
O5 Eu1 O2 Eu1 -139.72(19) 6_554 5
O2 Eu1 O2 Eu1 144.60(8) 6_554 5
O3 Eu1 O2 Eu1 77.0(2) . 5
O7 Eu1 O2 Eu1 98.50(18) 6_554 5
C1 Eu1 O2 Eu1 122.48(18) 6_554 5
Eu1 Eu1 O2 Eu1 164.26(10) 6_554 5
O5 C3 O4 Eu1 3.1(10) . .
C4 C3 O4 Eu1 -177.1(4) . .
O1 Eu1 O4 C3 -75.4(6) 6_544 .
O6 Eu1 O4 C3 173.3(6) 2_654 .
O5 Eu1 O4 C3 94.5(6) 6_554 .
O2 Eu1 O4 C3 14.4(6) . .
O2 Eu1 O4 C3 80.7(7) 6_554 .
O3 Eu1 O4 C3 -125.7(6) . .
O7 Eu1 O4 C3 -26.1(7) 6_554 .
C1 Eu1 O4 C3 4.4(9) 6_554 .
Eu1 Eu1 O4 C3 134.5(6) 6_554 .
Eu1 Eu1 O4 C3 -15.4(6) 5 .
O4 C3 O5 Eu1 29.3(8) . 5
C4 C3 O5 Eu1 -150.5(3) . 5
O1 C12 O6 Eu1 -2.6(8) . 3_665
C10 C12 O6 Eu1 177.2(3) . 3_665
O2 C1 O7 Eu1 2.3(6) . 5
C2 C1 O7 Eu1 -175.6(5) . 5
